data_4134935
loop_
_publ_author_name
'Siddiqi, Zohaib'
'Wertjes, William C.'
'Sarlah, David'

_publ_section_title
;
 Chemical Equivalent of Arene Monooxygenases: Dearomative Synthesis of
 Arene Oxides and Oxepines.
;
_journal_issue 22
_journal_name_full 'Journal of the American Chemical Society'
_journal_page_first 10125
_journal_page_last 10131
_journal_paper_doi 10.1021/jacs.0c02724
_journal_volume 142
_journal_year 2020
_chemical_formula_moiety 'C13 H10 Cl N3 O3'
_chemical_formula_sum 'C13 H10 Cl N3 O3'
_chemical_formula_weight 291.69
_chemical_name_systematic
(5S*,10R*,12R*,14S*)-6-chloro-2-methyl-5,10-dihydro-1H-5,10-[2,3]epoxireno[1,2,4]triazolo[1,2-b]phthalazine-1,3(2H)-dione
_space_group_crystal_system orthorhombic
_space_group_IT_number 61
_space_group_name_Hall '-P 2ac 2ab'
_space_group_name_H-M_alt 'P b c a'
_atom_sites_solution_hydrogens geom
_atom_sites_solution_primary dual
_audit_creation_date 2020-03-04
_audit_creation_method
;
Olex2 1.3
(compiled 2020.02.04 svn.rd84adfe8 for OlexSys, GUI svn.r6032)
;
_cell_angle_alpha 90
_cell_angle_beta 90
_cell_angle_gamma 90
_cell_formula_units_Z 8
_cell_length_a 6.8955(2)
_cell_length_b 15.5594(4)
_cell_length_c 21.9079(6)
_cell_measurement_reflns_used 9905
_cell_measurement_temperature 100.01
_cell_measurement_theta_max 28.283
_cell_measurement_theta_min 2.779
_cell_volume 2350.50(11)
_computing_cell_refinement 'SAINT v8.37A (Bruker, 2015)'
_computing_data_reduction 'SAINT v8.37A (Bruker, 2015)'
_computing_molecular_graphics 'Olex2 1.3 (Dolomanov et al., 2009)'
_computing_publication_material 'Olex2 1.3 (Dolomanov et al., 2009)'
_computing_structure_refinement 'SHELXL 2018/3 (Sheldrick, 2015)'
_computing_structure_solution 'SHELXT 2014/4 (Sheldrick, 2014)'
_diffrn_ambient_temperature 100.01
_diffrn_detector 'Bruker Photon II area detector'
_diffrn_detector_type 'charge integrated pixel array'
_diffrn_measured_fraction_theta_full 1.000
_diffrn_measured_fraction_theta_max 0.999
_diffrn_measurement_device 'kappa diffractometer'
_diffrn_measurement_device_type DUO_PhotonII_Mo
_diffrn_measurement_method 'profile data from \f and \w scans'
_diffrn_radiation_monochromator 'multilayer mirrors'
_diffrn_radiation_probe x-ray
_diffrn_radiation_type MoK\a
_diffrn_radiation_wavelength 0.71073
_diffrn_reflns_av_R_equivalents 0.0470
_diffrn_reflns_av_unetI/netI 0.0233
_diffrn_reflns_Laue_measured_fraction_full 1.000
_diffrn_reflns_Laue_measured_fraction_max 0.999
_diffrn_reflns_limit_h_max 9
_diffrn_reflns_limit_h_min -9
_diffrn_reflns_limit_k_max 20
_diffrn_reflns_limit_k_min -20
_diffrn_reflns_limit_l_max 29
_diffrn_reflns_limit_l_min -29
_diffrn_reflns_number 27140
_diffrn_reflns_point_group_measured_fraction_full 1.000
_diffrn_reflns_point_group_measured_fraction_max 0.999
_diffrn_reflns_theta_full 25.242
_diffrn_reflns_theta_max 28.320
_diffrn_reflns_theta_min 2.618
_diffrn_source 'microfocus sealed X-ray tube'
_diffrn_source_current 1.0
_diffrn_source_power 0.05
_diffrn_source_target Mo
_diffrn_source_type 'Incoatec I\ms'
_diffrn_source_voltage 50.0
_diffrn_standards_number 0
_exptl_absorpt_coefficient_mu 0.337
_exptl_absorpt_correction_T_max 0.7457
_exptl_absorpt_correction_T_min 0.6542
_exptl_absorpt_correction_type multi-scan
_exptl_absorpt_process_details
;
SADABS-2016/2 (Bruker,2016/2) was used for absorption correction.
wR2(int) was 0.0847 before and 0.0615 after correction.
The Ratio of minimum to maximum transmission is 0.8773.
The \l/2 correction factor is Not present.
;
_exptl_crystal_colour 'clear colourless'
_exptl_crystal_colour_lustre clear
_exptl_crystal_colour_primary colourless
_exptl_crystal_density_diffrn 1.649
_exptl_crystal_description block
_exptl_crystal_F_000 1200
_exptl_crystal_recrystallization_method 'Rerystallized from hot ethanol'
_exptl_crystal_size_max 0.281
_exptl_crystal_size_mid 0.126
_exptl_crystal_size_min 0.089
_refine_diff_density_max 0.319
_refine_diff_density_min -0.247
_refine_diff_density_rms 0.052
_refine_ls_extinction_coef 0.0048(5)
_refine_ls_extinction_expression Fc^*^=kFc[1+0.001xFc^2^\l^3^/sin(2\q)]^-1/4^
_refine_ls_extinction_method 'SHELXL-2018/3 (Sheldrick 2018)'
_refine_ls_goodness_of_fit_ref 1.099
_refine_ls_hydrogen_treatment constr
_refine_ls_matrix_type full
_refine_ls_number_parameters 305
_refine_ls_number_reflns 2925
_refine_ls_number_restraints 756
_refine_ls_restrained_S_all 0.994
_refine_ls_R_factor_all 0.0418
_refine_ls_R_factor_gt 0.0335
_refine_ls_shift/su_max 0.001
_refine_ls_shift/su_mean 0.000
_refine_ls_structure_factor_coef Fsqd
_refine_ls_weighting_details 'w=1/[\s^2^(Fo^2^)+(0.0294P)^2^+1.8961P] where P=(Fo^2^+2Fc^2^)/3'
_refine_ls_weighting_scheme calc
_refine_ls_wR_factor_gt 0.0788
_refine_ls_wR_factor_ref 0.0826
_reflns_Friedel_coverage 0.000
_reflns_number_gt 2534
_reflns_number_total 2925
_reflns_threshold_expression 'I > 2\s(I)'
_cod_data_source_file ja0c02724_si_004.cif
_cod_data_source_block mo_dd03s_0m
_cod_depositor_comments
;Adding full bibliography for 4134935--4134938.cif.

 Adding full bibliography for 4134935--4134938.cif.
;
_cod_database_code 4134935
_shelx_shelxl_version_number 2018/3
_shelx_space_group_comment
;
The symmetry employed for this shelxl refinement is uniquely defined
by the following loop, which should always be used as a source of
symmetry information in preference to the above space-group names.
They are only intended as comments.
;
_shelx_estimated_absorpt_t_max 0.971
_shelx_estimated_absorpt_t_min 0.911
_olex2_refinement_description
;
1. Fixed Uiso
 At 1.2 times of:
  All C(H) groups
 At 1.5 times of:
  All C(H,H,H) groups
2. Restrained distances
 Cl1B-C6B \\sim Cl1A-C6A
 with sigma of 0.01
 O1B-C2B \\sim O1A-C3A \\sim O1B-C3B \\sim O1A-C2A
 with sigma of 0.01
 O3B-C11B \\sim O3A-C12A \\sim O2B-C12B \\sim O2A-C11A
 with sigma of 0.01
 C8B-C7B \\sim C8A-C7A
 with sigma of 0.01
 C8B-C9B \\sim C6A-C7A \\sim C6B-C7B \\sim C8A-C9A
 with sigma of 0.01
 N3B-C13B \\sim N3A-C13A
 with sigma of 0.01
 C9B-C10B \\sim C6A-C5A \\sim C6B-C5B \\sim C9A-C10A
 with sigma of 0.01
 N2B-N1B \\sim N1A-N2A
 with sigma of 0.01
 C10B-C5B \\sim C10A-C5A
 with sigma of 0.01
 N2B-C11B \\sim N2A-C12A \\sim N1B-C12B \\sim N1A-C11A
 with sigma of 0.01
 C10B-C1B \\sim C4A-C5A \\sim C4B-C5B \\sim C10A-C1A
 with sigma of 0.01
 N3B-C11B \\sim N3A-C12A \\sim N3B-C12B \\sim N3A-C11A
 with sigma of 0.01
 N2B-C1B \\sim N2A-C4A \\sim N1B-C4B \\sim N1A-C1A
 with sigma of 0.01
 C2B-C3B \\sim C2A-C3A
 with sigma of 0.01
3. Uiso/Uaniso restraints and constraints
All non-hydrogen atoms have similar U: within 2A with sigma of 0.01 and sigma
for terminal atoms of 0.02 within 2A
Uanis(C13B) = Uanis(C13A)
4. Others
 Sof(Cl1B)=Sof(O1B)=Sof(O2B)=Sof(O3B)=Sof(N1B)=Sof(N2B)=Sof(N3B)=Sof(C1B)=
 Sof(H1B)=Sof(C2B)=Sof(H2B)=Sof(C3B)=Sof(H3B)=Sof(C4B)=Sof(H4B)=Sof(C5B)=
 Sof(C6B)=Sof(C7B)=Sof(H7B)=Sof(C8B)=Sof(H8B)=Sof(C9B)=Sof(H9B)=Sof(C10B)=
 Sof(C11B)=Sof(C12B)=Sof(C13B)=Sof(H13D)=Sof(H13E)=Sof(H13F)=1-FVAR(1)
 Sof(Cl1A)=Sof(O1A)=Sof(O2A)=Sof(O3A)=Sof(N1A)=Sof(N2A)=Sof(N3A)=Sof(C1A)=
 Sof(H1A)=Sof(C2A)=Sof(H2A)=Sof(C3A)=Sof(H3A)=Sof(C4A)=Sof(H4A)=Sof(C5A)=
 Sof(C6A)=Sof(C7A)=Sof(H7A)=Sof(C8A)=Sof(H8A)=Sof(C9A)=Sof(H9A)=Sof(C10A)=
 Sof(C11A)=Sof(C12A)=Sof(C13A)=Sof(H13A)=Sof(H13B)=Sof(H13C)=FVAR(1)
5.a Free rotating group:
 Cl1B(O1B,O2B,O3B,N1B,N2B,N3B,C1B,C2B,C3B,C4B,C5B,C6B,C7B,C8B,C9B,C10B,C11B,
 C12B,C13B)
5.b Ternary CH refined with riding coordinates:
 C1A(H1A), C2A(H2A), C3A(H3A), C4A(H4A), C1B(H1B), C2B(H2B), C3B(H3B), C4B(H4B)
5.c Aromatic/amide H refined with riding coordinates:
 C7A(H7A), C8A(H8A), C9A(H9A), C7B(H7B), C8B(H8B), C9B(H9B)
5.d Idealised Me refined as rotating group:
 C13A(H13A,H13B,H13C), C13B(H13D,H13E,H13F)
;
_olex2_date_sample_data_collection 2018-12-10
_olex2_date_sample_submission 2018-12-07
_olex2_exptl_crystal_mounting_method
'Mounted using Paratone-N oil on a Cryo-Loop with (0 3 2) face roughly perpendicular to the spindle axis'
_olex2_submission_original_sample_id D03S
_olex2_submission_special_instructions 'No special instructions were received'

loop_
_space_group_symop_operation_xyz
'x, y, z'
'-x+1/2, -y, z+1/2'
'-x, y+1/2, -z+1/2'
'x+1/2, -y+1/2, -z'
'-x, -y, -z'
'x-1/2, y, -z-1/2'
'x, -y-1/2, z-1/2'
'-x-1/2, y-1/2, z'

loop_
_atom_site_label
_atom_site_type_symbol
_atom_site_fract_x
_atom_site_fract_y
_atom_site_fract_z
_atom_site_U_iso_or_equiv
_atom_site_adp_type
_atom_site_occupancy
_atom_site_site_symmetry_order
_atom_site_calc_flag
_atom_site_refinement_flags_posn
_atom_site_refinement_flags_adp
_atom_site_refinement_flags_occupancy
_atom_site_disorder_assembly
_atom_site_disorder_group
Cl1A Cl 0.77519(5) 0.46306(2) 0.75502(2) 0.01667(12) Uani 0.9328(17) 1 d D U P A 1
O1A O 0.31651(19) 0.54086(9) 0.60787(6) 0.0182(3) Uani 0.9328(17) 1 d D U P A 1
O2A O 0.9218(3) 0.73901(11) 0.52172(9) 0.0212(4) Uani 0.9328(17) 1 d D U P A 1
O3A O 0.8774(3) 0.72776(12) 0.73044(8) 0.0197(3) Uani 0.9328(17) 1 d D U P A 1
N1A N 0.6761(2) 0.69587(9) 0.58742(7) 0.0140(3) Uani 0.9328(17) 1 d D U P A 1
N2A N 0.6628(2) 0.69127(9) 0.65294(7) 0.0131(3) Uani 0.9328(17) 1 d D U P A 1
N3A N 0.9384(3) 0.75446(10) 0.62740(8) 0.0152(3) Uani 0.9328(17) 1 d D U P A 1
C1A C 0.5944(3) 0.61872(10) 0.55713(8) 0.0150(3) Uani 0.9328(17) 1 d D U P A 1
H1A H 0.604564 0.622202 0.511662 0.018 Uiso 0.9328(17) 1 calc R U P A 1
C2A C 0.3830(3) 0.61876(11) 0.57881(8) 0.0173(3) Uani 0.9328(17) 1 d D U P A 1
H2A H 0.286749 0.655580 0.556851 0.021 Uiso 0.9328(17) 1 calc R U P A 1
C3A C 0.3720(2) 0.61263(11) 0.64554(8) 0.0155(3) Uani 0.9328(17) 1 d D U P A 1
H3A H 0.268038 0.645425 0.667235 0.019 Uiso 0.9328(17) 1 calc R U P A 1
C4A C 0.5752(2) 0.60925(10) 0.67416(7) 0.0127(3) Uani 0.9328(17) 1 d D U P A 1
H4A H 0.570336 0.605264 0.719693 0.015 Uiso 0.9328(17) 1 calc R U P A 1
C5A C 0.6902(2) 0.53710(10) 0.64607(7) 0.0128(3) Uani 0.9328(17) 1 d D U P A 1
C6A C 0.7857(2) 0.47071(10) 0.67590(7) 0.0133(3) Uani 0.9328(17) 1 d D U P A 1
C7A C 0.8891(2) 0.40941(10) 0.64297(8) 0.0146(3) Uani 0.9328(17) 1 d D U P A 1
H7A H 0.954661 0.364227 0.663575 0.018 Uiso 0.9328(17) 1 calc R U P A 1
C8A C 0.8954(2) 0.41490(10) 0.57958(8) 0.0177(3) Uani 0.9328(17) 1 d D U P A 1
H8A H 0.964790 0.372840 0.556963 0.021 Uiso 0.9328(17) 1 calc R U P A 1
C9A C 0.8013(2) 0.48133(10) 0.54889(7) 0.0167(3) Uani 0.9328(17) 1 d D U P A 1
H9A H 0.806742 0.485063 0.505639 0.020 Uiso 0.9328(17) 1 calc R U P A 1
C10A C 0.6998(2) 0.54173(10) 0.58238(7) 0.0144(3) Uani 0.9328(17) 1 d D U P A 1
C11A C 0.8544(3) 0.72999(10) 0.57263(8) 0.0153(4) Uani 0.9328(17) 1 d D U P A 1
C12A C 0.8327(3) 0.72409(11) 0.67693(8) 0.0146(3) Uani 0.9328(17) 1 d D U P A 1
C13A C 1.1099(3) 0.80879(12) 0.63218(10) 0.0201(4) Uani 0.9328(17) 1 d D U P A 1
H13A H 1.071820 0.869238 0.628389 0.030 Uiso 0.9328(17) 1 calc R U P A 1
H13B H 1.201109 0.794124 0.599506 0.030 Uiso 0.9328(17) 1 calc R U P A 1
H13C H 1.172004 0.799536 0.671876 0.030 Uiso 0.9328(17) 1 calc R U P A 1
Cl1B Cl 0.8200(15) 0.4699(7) 0.4970(4) 0.075(4) Uani 0.0672(17) 1 d DG U P A 2
O1B O 0.3187(12) 0.5507(10) 0.6284(5) 0.018(3) Uani 0.0672(17) 1 d DG U P A 2
O2B O 0.936(3) 0.7320(6) 0.5299(7) 0.013(5) Uani 0.0672(17) 1 d DG U P A 2
O3B O 0.907(3) 0.7351(9) 0.7391(7) 0.021(5) Uani 0.0672(17) 1 d DG U P A 2
N1B N 0.692(2) 0.6966(5) 0.5985(5) 0.014(2) Uani 0.0672(17) 1 d DG U P A 2
N2B N 0.682(2) 0.6989(6) 0.6643(5) 0.014(2) Uani 0.0672(17) 1 d DG U P A 2
N3B N 0.963(3) 0.7540(6) 0.6348(7) 0.015(3) Uani 0.0672(17) 1 d DG U P A 2
C1B C 0.5836(18) 0.6217(7) 0.6900(4) 0.014(2) Uani 0.0672(17) 1 d DG U P A 2
H1B H 0.578039 0.623186 0.735599 0.017 Uiso 0.0672(17) 1 calc R U P A 2
C2B C 0.3814(17) 0.6263(9) 0.6612(5) 0.016(2) Uani 0.0672(17) 1 d DG U P A 2
H2B H 0.281172 0.663930 0.680531 0.019 Uiso 0.0672(17) 1 calc R U P A 2
C3B C 0.3929(16) 0.6230(8) 0.5941(5) 0.016(2) Uani 0.0672(17) 1 d DG U P A 2
H3B H 0.300228 0.658474 0.569615 0.020 Uiso 0.0672(17) 1 calc R U P A 2
C4B C 0.6050(16) 0.6169(6) 0.5731(4) 0.017(2) Uani 0.0672(17) 1 d DG U P A 2
H4B H 0.616249 0.614402 0.527637 0.020 Uiso 0.0672(17) 1 calc R U P A 2
C5B C 0.7028(11) 0.5420(5) 0.6034(4) 0.012(2) Uani 0.0672(17) 1 d DG U P A 2
C6B C 0.8036(11) 0.4748(5) 0.5759(4) 0.020(2) Uani 0.0672(17) 1 d DG U P A 2
C7B C 0.8899(14) 0.4106(5) 0.6109(5) 0.014(2) Uani 0.0672(17) 1 d DG U P A 2
H7B H 0.958655 0.365129 0.591717 0.017 Uiso 0.0672(17) 1 calc R U P A 2
C8B C 0.8747(17) 0.4137(7) 0.6745(5) 0.023(3) Uani 0.0672(17) 1 d DG U P A 2
H8B H 0.932391 0.369778 0.698553 0.027 Uiso 0.0672(17) 1 calc R U P A 2
C9B C 0.7752(17) 0.4808(7) 0.7030(4) 0.016(2) Uani 0.0672(17) 1 d DG U P A 2
H9B H 0.765107 0.483199 0.746194 0.019 Uiso 0.0672(17) 1 calc R U P A 2
C10B C 0.6909(14) 0.5443(6) 0.6668(4) 0.016(2) Uani 0.0672(17) 1 d DG U P A 2
C11B C 0.857(2) 0.7288(7) 0.6856(6) 0.015(3) Uani 0.0672(17) 1 d DG U P A 2
C12B C 0.871(2) 0.7271(5) 0.5813(6) 0.014(3) Uani 0.0672(17) 1 d DG U P A 2
C13B C 1.138(3) 0.8056(9) 0.6370(9) 0.0201(4) Uani 0.0672(17) 1 d DG U P A 2
H13D H 1.245885 0.773308 0.618792 0.030 Uiso 0.0672(17) 1 calc R U P A 2
H13E H 1.169359 0.819380 0.679498 0.030 Uiso 0.0672(17) 1 calc R U P A 2
H13F H 1.118243 0.858945 0.614018 0.030 Uiso 0.0672(17) 1 calc R U P A 2

loop_
_atom_site_aniso_label
_atom_site_aniso_U_11
_atom_site_aniso_U_22
_atom_site_aniso_U_33
_atom_site_aniso_U_23
_atom_site_aniso_U_13
_atom_site_aniso_U_12
Cl1A 0.01645(19) 0.01613(18) 0.01741(19) 0.00496(14) -0.00218(13) -0.00026(14)
O1A 0.0212(6) 0.0153(6) 0.0182(6) 0.0007(5) -0.0033(5) -0.0048(5)
O2A 0.0279(9) 0.0188(8) 0.0168(7) 0.0020(6) 0.0031(7) -0.0034(7)
O3A 0.0214(7) 0.0221(7) 0.0157(7) -0.0017(6) -0.0051(6) -0.0005(6)
N1A 0.0197(7) 0.0125(6) 0.0099(6) 0.0004(5) -0.0012(5) -0.0013(5)
N2A 0.0180(7) 0.0110(6) 0.0103(6) 0.0005(5) -0.0010(5) -0.0011(5)
N3A 0.0158(7) 0.0125(6) 0.0173(7) 0.0000(5) -0.0011(6) -0.0012(6)
C1A 0.0201(8) 0.0133(7) 0.0117(7) -0.0008(6) -0.0032(6) -0.0021(6)
C2A 0.0193(8) 0.0144(7) 0.0183(8) 0.0020(6) -0.0042(6) -0.0024(6)
C3A 0.0161(7) 0.0122(7) 0.0181(8) -0.0003(6) -0.0018(6) -0.0002(6)
C4A 0.0160(7) 0.0095(6) 0.0125(7) 0.0006(5) -0.0007(6) -0.0009(6)
C5A 0.0139(7) 0.0103(6) 0.0142(7) -0.0016(6) -0.0010(6) -0.0012(6)
C6A 0.0141(7) 0.0117(7) 0.0141(7) 0.0007(6) -0.0017(6) -0.0036(6)
C7A 0.0137(7) 0.0094(6) 0.0209(8) -0.0005(6) -0.0019(6) -0.0009(5)
C8A 0.0191(8) 0.0124(7) 0.0217(8) -0.0056(6) 0.0023(7) -0.0011(6)
C9A 0.0217(8) 0.0158(7) 0.0127(7) -0.0037(6) 0.0008(6) -0.0033(6)
C10A 0.0166(7) 0.0127(7) 0.0138(7) -0.0003(6) -0.0020(6) -0.0031(6)
C11A 0.0190(8) 0.0093(7) 0.0175(8) 0.0008(6) -0.0012(7) 0.0016(6)
C12A 0.0162(8) 0.0098(7) 0.0179(8) -0.0003(6) -0.0019(6) 0.0027(6)
C13A 0.0170(9) 0.0166(7) 0.0268(8) -0.0017(6) -0.0006(7) -0.0031(6)
Cl1B 0.071(6) 0.070(6) 0.085(7) -0.031(5) 0.020(5) -0.028(5)
O1B 0.021(4) 0.017(4) 0.016(5) -0.001(4) -0.001(4) -0.004(4)
O2B 0.019(9) 0.007(8) 0.014(9) -0.001(7) 0.001(8) -0.002(8)
O3B 0.029(10) 0.021(9) 0.014(9) 0.006(7) -0.011(7) -0.003(8)
N1B 0.018(4) 0.009(4) 0.013(4) 0.000(4) -0.005(4) -0.002(4)
N2B 0.020(4) 0.013(4) 0.010(4) 0.004(4) 0.000(4) 0.000(4)
N3B 0.017(4) 0.014(4) 0.013(4) -0.001(4) -0.009(4) 0.004(4)
C1B 0.016(4) 0.010(4) 0.016(4) 0.000(4) -0.002(4) 0.001(4)
C2B 0.023(4) 0.010(4) 0.016(4) 0.003(4) -0.002(4) -0.004(4)
C3B 0.017(4) 0.014(4) 0.018(4) 0.005(4) -0.003(4) -0.001(4)
C4B 0.020(4) 0.019(4) 0.011(4) 0.001(4) -0.003(4) -0.004(4)
C5B 0.015(4) 0.008(4) 0.012(4) -0.004(4) -0.002(4) 0.002(4)
C6B 0.022(4) 0.018(4) 0.019(4) -0.004(4) 0.002(4) -0.005(4)
C7B 0.018(4) 0.009(4) 0.015(4) -0.004(4) 0.002(4) 0.004(4)
C8B 0.020(5) 0.019(5) 0.028(5) -0.004(5) -0.001(5) 0.001(5)
C9B 0.015(4) 0.013(4) 0.020(5) 0.000(4) -0.003(4) -0.001(4)
C10B 0.019(4) 0.017(4) 0.013(4) -0.001(4) -0.001(4) -0.005(4)
C11B 0.015(4) 0.014(4) 0.016(5) 0.002(4) -0.005(4) -0.003(4)
C12B 0.017(4) 0.012(4) 0.015(5) 0.004(4) 0.003(4) 0.003(4)
C13B 0.0170(9) 0.0166(7) 0.0268(8) -0.0017(6) -0.0006(7) -0.0031(6)

loop_
_atom_type_symbol
_atom_type_description
_atom_type_scat_dispersion_real
_atom_type_scat_dispersion_imag
_atom_type_scat_source
C C 0.0033 0.0016 'International Tables Vol C Tables 4.2.6.8 and 6.1.1.4'
H H 0.0000 0.0000 'International Tables Vol C Tables 4.2.6.8 and 6.1.1.4'
Cl Cl 0.1484 0.1585 'International Tables Vol C Tables 4.2.6.8 and 6.1.1.4'
N N 0.0061 0.0033 'International Tables Vol C Tables 4.2.6.8 and 6.1.1.4'
O O 0.0106 0.0060 'International Tables Vol C Tables 4.2.6.8 and 6.1.1.4'

loop_
_exptl_crystal_face_index_h
_exptl_crystal_face_index_k
_exptl_crystal_face_index_l
_exptl_crystal_face_perp_dist
-1.00 0.00 0.00 0.0630
0.00 1.00 -1.00 0.1110
0.00 -1.00 1.00 0.1100
0.00 -1.00 -1.00 0.0920
0.00 1.00 1.00 0.1180
1.00 0.00 -2.00 0.0460
-1.00 0.00 2.00 0.0540
0.00 0.00 -1.00 0.0340
0.00 0.00 1.00 0.0440
1.00 0.00 2.00 0.0500

loop_
_geom_angle_atom_site_label_1
_geom_angle_atom_site_label_2
_geom_angle_atom_site_label_3
_geom_angle
_geom_angle_site_symmetry_1
_geom_angle_site_symmetry_3
_geom_angle_publ_flag
C3A O1A C2A 61.15(10) . . ?
N2A N1A C1A 112.43(12) . . ?
C11A N1A N2A 108.09(13) . . ?
C11A N1A C1A 123.09(13) . . ?
N1A N2A C4A 112.35(12) . . ?
C12A N2A N1A 107.87(12) . . ?
C12A N2A C4A 122.87(13) . . ?
C11A N3A C12A 111.31(14) . . ?
C11A N3A C13A 124.11(14) . . ?
C12A N3A C13A 124.52(14) . . ?
N1A C1A H1A 112.0 . . ?
N1A C1A C2A 102.85(13) . . ?
N1A C1A C10A 107.22(13) . . ?
C2A C1A H1A 112.0 . . ?
C10A C1A H1A 112.0 . . ?
C10A C1A C2A 110.19(13) . . ?
O1A C2A C1A 115.98(14) . . ?
O1A C2A H2A 118.8 . . ?
O1A C2A C3A 59.31(10) . . ?
C1A C2A H2A 118.8 . . ?
C3A C2A C1A 110.97(14) . . ?
C3A C2A H2A 118.8 . . ?
O1A C3A C2A 59.54(10) . . ?
O1A C3A H3A 118.5 . . ?
O1A C3A C4A 116.73(13) . . ?
C2A C3A H3A 118.5 . . ?
C2A C3A C4A 111.22(14) . . ?
C4A C3A H3A 118.5 . . ?
N2A C4A C3A 102.34(12) . . ?
N2A C4A H4A 112.3 . . ?
N2A C4A C5A 107.34(12) . . ?
C3A C4A H4A 112.3 . . ?
C5A C4A C3A 109.83(13) . . ?
C5A C4A H4A 112.3 . . ?
C6A C5A C4A 127.74(14) . . ?
C6A C5A C10A 119.04(14) . . ?
C10A C5A C4A 113.21(13) . . ?
C5A C6A Cl1A 120.01(12) . . ?
C5A C6A C7A 120.57(14) . . ?
C7A C6A Cl1A 119.41(12) . . ?
C6A C7A H7A 120.3 . . ?
C6A C7A C8A 119.41(14) . . ?
C8A C7A H7A 120.3 . . ?
C7A C8A H8A 119.6 . . ?
C7A C8A C9A 120.81(15) . . ?
C9A C8A H8A 119.6 . . ?
C8A C9A H9A 120.5 . . ?
C10A C9A C8A 118.94(14) . . ?
C10A C9A H9A 120.5 . . ?
C5A C10A C1A 112.62(13) . . ?
C9A C10A C1A 126.14(14) . . ?
C9A C10A C5A 121.22(14) . . ?
O2A C11A N1A 126.94(16) . . ?
O2A C11A N3A 127.06(16) . . ?
N1A C11A N3A 105.98(13) . . ?
O3A C12A N2A 126.91(16) . . ?
O3A C12A N3A 127.21(17) . . ?
N2A C12A N3A 105.85(13) . . ?
N3A C13A H13A 109.5 . . ?
N3A C13A H13B 109.5 . . ?
N3A C13A H13C 109.5 . . ?
H13A C13A H13B 109.5 . . ?
H13A C13A H13C 109.5 . . ?
H13B C13A H13C 109.5 . . ?
C2B O1B C3B 61.2 . . ?
N2B N1B C4B 112.0 . . ?
C12B N1B N2B 108.0 . . ?
C12B N1B C4B 123.2 . . ?
N1B N2B C1B 112.3 . . ?
C11B N2B N1B 107.6 . . ?
C11B N2B C1B 123.0 . . ?
C11B N3B C12B 110.6 . . ?
C11B N3B C13B 124.6 . . ?
C12B N3B C13B 124.7 . . ?
N2B C1B H1B 112.1 . . ?
N2B C1B C2B 102.7 . . ?
N2B C1B C10B 107.1 . . ?
C2B C1B H1B 112.1 . . ?
C10B C1B H1B 112.1 . . ?
C10B C1B C2B 110.2 . . ?
O1B C2B C1B 116.0 . . ?
O1B C2B H2B 118.8 . . ?
O1B C2B C3B 59.4 . . ?
C1B C2B H2B 118.8 . . ?
C3B C2B C1B 111.1 . . ?
C3B C2B H2B 118.8 . . ?
O1B C3B C2B 59.3 . . ?
O1B C3B H3B 118.8 . . ?
O1B C3B C4B 116.4 . . ?
C2B C3B H3B 118.8 . . ?
C2B C3B C4B 110.6 . . ?
C4B C3B H3B 118.8 . . ?
N1B C4B C3B 102.8 . . ?
N1B C4B H4B 112.0 . . ?
N1B C4B C5B 107.5 . . ?
C3B C4B H4B 112.0 . . ?
C5B C4B C3B 110.1 . . ?
C5B C4B H4B 112.0 . . ?
C6B C5B C4B 128.1 . . ?
C6B C5B C10B 118.7 . . ?
C10B C5B C4B 113.2 . . ?
C5B C6B Cl1B 119.8 . . ?
C5B C6B C7B 120.9 . . ?
C7B C6B Cl1B 119.3 . . ?
C6B C7B H7B 120.3 . . ?
C6B C7B C8B 119.5 . . ?
C8B C7B H7B 120.3 . . ?
C7B C8B H8B 119.8 . . ?
C9B C8B C7B 120.5 . . ?
C9B C8B H8B 119.8 . . ?
C8B C9B H9B 120.6 . . ?
C10B C9B C8B 118.7 . . ?
C10B C9B H9B 120.6 . . ?
C5B C10B C1B 112.8 . . ?
C5B C10B C9B 121.7 . . ?
C9B C10B C1B 125.5 . . ?
O3B C11B N2B 126.7 . . ?
O3B C11B N3B 126.7 . . ?
N2B C11B N3B 106.6 . . ?
O2B C12B N1B 127.2 . . ?
O2B C12B N3B 126.6 . . ?
N1B C12B N3B 106.2 . . ?
N3B C13B H13D 109.5 . . ?
N3B C13B H13E 109.5 . . ?
N3B C13B H13F 109.5 . . ?
H13D C13B H13E 109.5 . . ?
H13D C13B H13F 109.5 . . ?
H13E C13B H13F 109.5 . . ?

loop_
_geom_bond_atom_site_label_1
_geom_bond_atom_site_label_2
_geom_bond_distance
_geom_bond_site_symmetry_2
_geom_bond_publ_flag
Cl1A C6A 1.7389(16) . ?
O1A C2A 1.4438(19) . ?
O1A C3A 1.4403(19) . ?
O2A C11A 1.216(2) . ?
O3A C12A 1.213(2) . ?
N1A N2A 1.4401(18) . ?
N1A C1A 1.483(2) . ?
N1A C11A 1.378(2) . ?
N2A C4A 1.4866(19) . ?
N2A C12A 1.382(2) . ?
N3A C11A 1.386(2) . ?
N3A C12A 1.390(2) . ?
N3A C13A 1.457(2) . ?
C1A H1A 1.0000 . ?
C1A C2A 1.533(2) . ?
C1A C10A 1.506(2) . ?
C2A H2A 1.0000 . ?
C2A C3A 1.467(2) . ?
C3A H3A 1.0000 . ?
C3A C4A 1.536(2) . ?
C4A H4A 1.0000 . ?
C4A C5A 1.506(2) . ?
C5A C6A 1.389(2) . ?
C5A C10A 1.399(2) . ?
C6A C7A 1.392(2) . ?
C7A H7A 0.9500 . ?
C7A C8A 1.392(2) . ?
C8A H8A 0.9500 . ?
C8A C9A 1.394(2) . ?
C9A H9A 0.9500 . ?
C9A C10A 1.383(2) . ?
C13A H13A 0.9800 . ?
C13A H13B 0.9800 . ?
C13A H13C 0.9800 . ?
Cl1B C6B 1.7335 . ?
O1B C2B 1.4444 . ?
O1B C3B 1.4458 . ?
O2B C12B 1.2126 . ?
O3B C11B 1.2262 . ?
N1B N2B 1.4439 . ?
N1B C4B 1.4866 . ?
N1B C12B 1.3760 . ?
N2B C1B 1.4895 . ?
N2B C11B 1.3757 . ?
N3B C11B 1.3861 . ?
N3B C12B 1.3945 . ?
N3B C13B 1.4542 . ?
C1B H1B 1.0000 . ?
C1B C2B 1.5327 . ?
C1B C10B 1.5025 . ?
C2B H2B 1.0000 . ?
C2B C3B 1.4722 . ?
C3B H3B 1.0000 . ?
C3B C4B 1.5363 . ?
C4B H4B 1.0000 . ?
C4B C5B 1.5009 . ?
C5B C6B 1.3920 . ?
C5B C10B 1.3920 . ?
C6B C7B 1.3928 . ?
C7B H7B 0.9500 . ?
C7B C8B 1.3983 . ?
C8B H8B 0.9500 . ?
C8B C9B 1.3969 . ?
C9B H9B 0.9500 . ?
C9B C10B 1.3933 . ?
C13B H13D 0.9800 . ?
C13B H13E 0.9800 . ?
C13B H13F 0.9800 . ?

loop_
_geom_torsion_atom_site_label_1
_geom_torsion_atom_site_label_2
_geom_torsion_atom_site_label_3
_geom_torsion_atom_site_label_4
_geom_torsion
_geom_torsion_site_symmetry_1
_geom_torsion_site_symmetry_2
_geom_torsion_site_symmetry_3
_geom_torsion_site_symmetry_4
_geom_torsion_publ_flag
Cl1A C6A C7A C8A 179.18(12) . . . . ?
O1A C2A C3A C4A 109.35(14) . . . . ?
O1A C3A C4A N2A 124.82(14) . . . . ?
O1A C3A C4A C5A 11.04(18) . . . . ?
N1A N2A C4A C3A -61.46(15) . . . . ?
N1A N2A C4A C5A 54.13(16) . . . . ?
N1A N2A C12A O3A -177.01(16) . . . . ?
N1A N2A C12A N3A 4.89(16) . . . . ?
N1A C1A C2A O1A -125.22(14) . . . . ?
N1A C1A C2A C3A -60.14(16) . . . . ?
N1A C1A C10A C5A 55.40(17) . . . . ?
N1A C1A C10A C9A -123.05(17) . . . . ?
N2A N1A C1A C2A 59.73(15) . . . . ?
N2A N1A C1A C10A -56.47(17) . . . . ?
N2A N1A C11A O2A 175.51(17) . . . . ?
N2A N1A C11A N3A -6.39(16) . . . . ?
N2A C4A C5A C6A 122.96(16) . . . . ?
N2A C4A C5A C10A -55.83(17) . . . . ?
C1A N1A N2A C4A 1.55(17) . . . . ?
C1A N1A N2A C12A 140.07(13) . . . . ?
C1A N1A C11A O2A 41.7(3) . . . . ?
C1A N1A C11A N3A -140.17(14) . . . . ?
C1A C2A C3A O1A -108.55(14) . . . . ?
C1A C2A C3A C4A 0.80(18) . . . . ?
C2A O1A C3A C4A -100.02(16) . . . . ?
C2A C1A C10A C5A -55.83(18) . . . . ?
C2A C1A C10A C9A 125.72(17) . . . . ?
C2A C3A C4A N2A 59.23(16) . . . . ?
C2A C3A C4A C5A -54.55(17) . . . . ?
C3A O1A C2A C1A 100.00(16) . . . . ?
C3A C4A C5A C6A -126.52(16) . . . . ?
C3A C4A C5A C10A 54.70(17) . . . . ?
C4A N2A C12A O3A -43.8(2) . . . . ?
C4A N2A C12A N3A 138.06(14) . . . . ?
C4A C5A C6A Cl1A 1.6(2) . . . . ?
C4A C5A C6A C7A -178.93(15) . . . . ?
C4A C5A C10A C1A 0.73(19) . . . . ?
C4A C5A C10A C9A 179.27(14) . . . . ?
C5A C6A C7A C8A -0.3(2) . . . . ?
C6A C5A C10A C1A -178.17(14) . . . . ?
C6A C5A C10A C9A 0.4(2) . . . . ?
C6A C7A C8A C9A 0.6(2) . . . . ?
C7A C8A C9A C10A -0.4(2) . . . . ?
C8A C9A C10A C1A 178.28(16) . . . . ?
C8A C9A C10A C5A 0.0(2) . . . . ?
C10A C1A C2A O1A -11.18(19) . . . . ?
C10A C1A C2A C3A 53.90(17) . . . . ?
C10A C5A C6A Cl1A -179.65(12) . . . . ?
C10A C5A C6A C7A -0.2(2) . . . . ?
C11A N1A N2A C4A -137.58(13) . . . . ?
C11A N1A N2A C12A 0.94(16) . . . . ?
C11A N1A C1A C2A -168.22(14) . . . . ?
C11A N1A C1A C10A 75.59(18) . . . . ?
C11A N3A C12A O3A 172.68(17) . . . . ?
C11A N3A C12A N2A -9.23(17) . . . . ?
C12A N2A C4A C3A 167.18(14) . . . . ?
C12A N2A C4A C5A -77.23(17) . . . . ?
C12A N3A C11A O2A -172.07(17) . . . . ?
C12A N3A C11A N1A 9.83(17) . . . . ?
C13A N3A C11A O2A 10.9(3) . . . . ?
C13A N3A C11A N1A -167.24(14) . . . . ?
C13A N3A C12A O3A -10.3(3) . . . . ?
C13A N3A C12A N2A 167.81(15) . . . . ?
Cl1B C6B C7B C8B -179.1 . . . . ?
O1B C2B C3B C4B -109.2 . . . . ?
O1B C3B C4B N1B -124.9 . . . . ?
O1B C3B C4B C5B -10.6 . . . . ?
N1B N2B C1B C2B -60.1 . . . . ?
N1B N2B C1B C10B 56.0 . . . . ?
N1B N2B C11B O3B -175.7 . . . . ?
N1B N2B C11B N3B 7.0 . . . . ?
N1B C4B C5B C6B -122.3 . . . . ?
N1B C4B C5B C10B 56.0 . . . . ?
N2B N1B C4B C3B 61.6 . . . . ?
N2B N1B C4B C5B -54.6 . . . . ?
N2B N1B C12B O2B 177.2 . . . . ?
N2B N1B C12B N3B -4.6 . . . . ?
N2B C1B C2B O1B 125.5 . . . . ?
N2B C1B C2B C3B 60.2 . . . . ?
N2B C1B C10B C5B -55.7 . . . . ?
N2B C1B C10B C9B 123.2 . . . . ?
C1B N2B C11B O3B -42.8 . . . . ?
C1B N2B C11B N3B 139.8 . . . . ?
C1B C2B C3B O1B 108.6 . . . . ?
C1B C2B C3B C4B -0.6 . . . . ?
C2B O1B C3B C4B 99.4 . . . . ?
C2B C1B C10B C5B 55.4 . . . . ?
C2B C1B C10B C9B -125.7 . . . . ?
C2B C3B C4B N1B -59.8 . . . . ?
C2B C3B C4B C5B 54.5 . . . . ?
C3B O1B C2B C1B -100.2 . . . . ?
C3B C4B C5B C6B 126.5 . . . . ?
C3B C4B C5B C10B -55.3 . . . . ?
C4B N1B N2B C1B -1.0 . . . . ?
C4B N1B N2B C11B 137.4 . . . . ?
C4B N1B C12B O2B 44.0 . . . . ?
C4B N1B C12B N3B -137.7 . . . . ?
C4B C5B C6B Cl1B -2.1 . . . . ?
C4B C5B C6B C7B 178.7 . . . . ?
C4B C5B C10B C1B -0.3 . . . . ?
C4B C5B C10B C9B -179.2 . . . . ?
C5B C6B C7B C8B 0.1 . . . . ?
C6B C5B C10B C1B 178.1 . . . . ?
C6B C5B C10B C9B -0.7 . . . . ?
C6B C7B C8B C9B -0.5 . . . . ?
C7B C8B C9B C10B 0.3 . . . . ?
C8B C9B C10B C1B -178.4 . . . . ?
C8B C9B C10B C5B 0.3 . . . . ?
C10B C1B C2B O1B 11.5 . . . . ?
C10B C1B C2B C3B -53.8 . . . . ?
C10B C5B C6B Cl1B 179.7 . . . . ?
C10B C5B C6B C7B 0.5 . . . . ?
C11B N2B C1B C2B 168.9 . . . . ?
C11B N2B C1B C10B -74.9 . . . . ?
C11B N3B C12B O2B -172.5 . . . . ?
C11B N3B C12B N1B 9.2 . . . . ?
C12B N1B N2B C1B -139.9 . . . . ?
C12B N1B N2B C11B -1.5 . . . . ?
C12B N1B C4B C3B -166.8 . . . . ?
C12B N1B C4B C5B 77.0 . . . . ?
C12B N3B C11B O3B 172.5 . . . . ?
C12B N3B C11B N2B -10.2 . . . . ?
C13B N3B C11B O3B -10.9 . . . . ?
C13B N3B C11B N2B 166.4 . . . . ?
C13B N3B C12B O2B 10.9 . . . . ?
C13B N3B C12B N1B -167.4 . . . . ?
